data_2311712
loop_
_publ_author_name
'Zhou, Xinbo'
'Hu, Xiurong'
'Gu, Jianming'
'Zhu, Jianrong'

_publ_section_title
;
 Comparison of the crystal structures and thermochemistry of a novel
 soluble guanylate cyclase stimulator riociguat and its solvates.
;
_journal_coeditor_code AO5027
_journal_issue 'Pt 5'
_journal_name_full 'Acta crystallographica Section B, Structural science, crystal engineering and materials'
_journal_page_first 891
_journal_page_last 898
_journal_paper_doi 10.1107/S2052520617006011
_journal_volume 73
_journal_year 2017
_chemical_formula_moiety 'C20 H19 F N8 O2'
_chemical_formula_sum 'C20 H19 F N8 O2'
_chemical_formula_weight 422.43
_space_group_IT_number 2
_space_group_name_Hall '-P 1'
_space_group_name_H-M_alt 'P -1'
_symmetry_cell_setting triclinic
_symmetry_space_group_name_Hall '-P 1'
_symmetry_space_group_name_H-M 'P -1'
_atom_sites_solution_hydrogens geom
_atom_sites_solution_primary direct
_atom_sites_solution_secondary difmap
_audit_creation_method SHELXL-97
_cell_angle_alpha 88.3380(10)
_cell_angle_beta 82.344(2)
_cell_angle_gamma 78.787(2)
_cell_formula_units_Z 2
_cell_length_a 8.0917(5)
_cell_length_b 10.8937(6)
_cell_length_c 11.7949(6)
_cell_measurement_reflns_used 6412
_cell_measurement_temperature 296(2)
_cell_measurement_theta_max 27.5
_cell_measurement_theta_min 3.2
_cell_volume 1010.76(10)
_computing_cell_refinement 'PROCESS-AUTO  (Rigaku,2006)'
_computing_data_collection 'PROCESS-AUTO  (Rigaku,2006)'
_computing_data_reduction 'CrystalStructure (Rigaku,2007)'
_computing_molecular_graphics 'Ortep3 for windows (Farrugia,1997)'
_computing_publication_material 'WinGX (Farrugia, 1999)'
_computing_structure_refinement 'SHELXL-97 (Sheldrick, 2008)'
_computing_structure_solution 'SHELXS-97 (Sheldrick, 2008)'
_diffrn_ambient_temperature 296(2)
_diffrn_detector_area_resol_mean 10.00
_diffrn_measured_fraction_theta_full 0.996
_diffrn_measured_fraction_theta_max 0.996
_diffrn_measurement_device_type 'Rigaku RAXIS-RAPID/ZJUG'
_diffrn_measurement_method \w
_diffrn_radiation_monochromator graphite
_diffrn_radiation_source 'rotating anode'
_diffrn_radiation_type MoK\a
_diffrn_radiation_wavelength 0.71073
_diffrn_reflns_av_R_equivalents 0.0280
_diffrn_reflns_av_sigmaI/netI 0.0350
_diffrn_reflns_limit_h_max 9
_diffrn_reflns_limit_h_min -9
_diffrn_reflns_limit_k_max 13
_diffrn_reflns_limit_k_min -13
_diffrn_reflns_limit_l_max 14
_diffrn_reflns_limit_l_min -13
_diffrn_reflns_number 8817
_diffrn_reflns_theta_full 26.00
_diffrn_reflns_theta_max 26.00
_diffrn_reflns_theta_min 3.21
_exptl_absorpt_coefficient_mu 0.102
_exptl_absorpt_correction_T_max 0.9779
_exptl_absorpt_correction_T_min 0.9527
_exptl_absorpt_correction_type multi-scan
_exptl_absorpt_process_details 'Higashi, T. (1995)'
_exptl_crystal_colour colorless
_exptl_crystal_density_diffrn 1.388
_exptl_crystal_density_method 'not measured'
_exptl_crystal_description chunk
_exptl_crystal_F_000 440
_exptl_crystal_size_max 0.48
_exptl_crystal_size_mid 0.30
_exptl_crystal_size_min 0.22
_refine_diff_density_max 0.288
_refine_diff_density_min -0.302
_refine_diff_density_rms 0.064
_refine_ls_extinction_coef 0.086(5)
_refine_ls_extinction_expression Fc^*^=kFc[1+0.001xFc^2^\l^3^/sin(2\q)]^-1/4^
_refine_ls_extinction_method SHELXL
_refine_ls_goodness_of_fit_ref 1.001
_refine_ls_hydrogen_treatment constr
_refine_ls_matrix_type full
_refine_ls_number_parameters 283
_refine_ls_number_reflns 3959
_refine_ls_number_restraints 0
_refine_ls_restrained_S_all 1.001
_refine_ls_R_factor_all 0.0818
_refine_ls_R_factor_gt 0.0455
_refine_ls_shift/su_max 0.000
_refine_ls_shift/su_mean 0.000
_refine_ls_structure_factor_coef Fsqd
_refine_ls_weighting_details 'calc w=1/[\s^2^(Fo^2^)+(0.0449P)^2^+0.9981P] where P=(Fo^2^+2Fc^2^)/3'
_refine_ls_weighting_scheme calc
_refine_ls_wR_factor_gt 0.1001
_refine_ls_wR_factor_ref 0.1433
_reflns_number_gt 2679
_reflns_number_total 3959
_reflns_threshold_expression >2sigma(I)
_cod_data_source_file ao5027sup1.cif
_cod_data_source_block II
_cod_database_code 2311712

loop_
_symmetry_equiv_pos_as_xyz
'x, y, z'
'-x, -y, -z'

loop_
_atom_site_label
_atom_site_type_symbol
_atom_site_fract_x
_atom_site_fract_y
_atom_site_fract_z
_atom_site_U_iso_or_equiv
_atom_site_adp_type
_atom_site_occupancy
_atom_site_symmetry_multiplicity
_atom_site_calc_flag
_atom_site_refinement_flags
C1 C 0.6416(3) 0.8715(2) 0.0487(2) 0.0439(6) Uani 1 1 d .
C2 C 0.6040(4) 0.8303(3) -0.0516(2) 0.0526(7) Uani 1 1 d .
H2 H 0.6809 0.8259 -0.1181 0.063 Uiso 1 1 calc R
C3 C 0.4500(4) 0.7957(3) -0.0514(2) 0.0599(8) Uani 1 1 d .
H3 H 0.4218 0.7669 -0.1184 0.072 Uiso 1 1 calc R
C4 C 0.3364(4) 0.8034(3) 0.0476(3) 0.0620(8) Uani 1 1 d .
H4 H 0.2320 0.7799 0.0473 0.074 Uiso 1 1 calc R
C5 C 0.3781(4) 0.8464(3) 0.1475(2) 0.0531(7) Uani 1 1 d .
H5 H 0.3011 0.8513 0.2140 0.064 Uiso 1 1 calc R
C6 C 0.5319(3) 0.8818(2) 0.1498(2) 0.0412(6) Uani 1 1 d .
C7 C 0.5854(3) 0.9304(3) 0.2549(2) 0.0455(6) Uani 1 1 d .
H7A H 0.6910 0.8776 0.2708 0.055 Uiso 1 1 calc R
H7B H 0.6071 1.0141 0.2392 0.055 Uiso 1 1 calc R
C8 C 0.3434(3) 1.0333(2) 0.4005(2) 0.0402(6) Uani 1 1 d .
C9 C 0.1970(4) 1.2272(3) 0.4173(3) 0.0620(8) Uani 1 1 d .
H9 H 0.1738 1.3095 0.3916 0.074 Uiso 1 1 calc R
C10 C 0.0990(4) 1.1971(3) 0.5178(3) 0.0580(7) Uani 1 1 d .
H10 H 0.0154 1.2584 0.5558 0.070 Uiso 1 1 calc R
C11 C 0.1266(3) 1.0770(2) 0.5601(2) 0.0461(6) Uani 1 1 d .
H11 H 0.0625 1.0547 0.6261 0.055 Uiso 1 1 calc R
C12 C 0.2550(3) 0.9900(2) 0.49948(19) 0.0385(5) Uani 1 1 d .
C13 C 0.3295(3) 0.8602(2) 0.50550(19) 0.0352(5) Uani 1 1 d .
C14 C 0.2862(3) 0.7667(2) 0.59160(19) 0.0370(5) Uani 1 1 d .
C15 C 0.1427(3) 0.7264(2) 0.7634(2) 0.0391(6) Uani 1 1 d .
C16 C 0.2017(3) 0.5998(2) 0.7461(2) 0.0427(6) Uani 1 1 d .
C17 C 0.3084(4) 0.5617(2) 0.6457(2) 0.0477(7) Uani 1 1 d .
C18 C 0.2877(4) 0.4684(3) 0.9109(3) 0.0626(8) Uani 1 1 d .
H18A H 0.2410 0.4179 0.9701 0.094 Uiso 1 1 calc R
H18B H 0.3139 0.5404 0.9443 0.094 Uiso 1 1 calc R
H18C H 0.3894 0.4203 0.8705 0.094 Uiso 1 1 calc R
C19 C 0.0289(4) 0.4529(3) 0.8334(2) 0.0545(7) Uani 1 1 d .
C20 C -0.2189(5) 0.4511(5) 0.7473(4) 0.1053(15) Uani 1 1 d .
H20A H -0.1919 0.3614 0.7502 0.158 Uiso 1 1 calc R
H20B H -0.2635 0.4772 0.6772 0.158 Uiso 1 1 calc R
H20C H -0.3023 0.4817 0.8110 0.158 Uiso 1 1 calc R
F1 F 0.7939(2) 0.90673(16) 0.05006(13) 0.0595(5) Uani 1 1 d .
N1 N 0.4605(3) 0.93410(18) 0.35544(16) 0.0406(5) Uani 1 1 d .
N2 N 0.3193(3) 1.1491(2) 0.35593(19) 0.0516(6) Uani 1 1 d .
N3 N 0.4522(3) 0.82834(18) 0.41847(16) 0.0405(5) Uani 1 1 d .
N4 N 0.1850(3) 0.81212(18) 0.68472(16) 0.0386(5) Uani 1 1 d .
N5 N 0.3524(3) 0.64679(18) 0.56675(17) 0.0455(5) Uani 1 1 d .
N6 N 0.0411(3) 0.7716(2) 0.85934(18) 0.0530(6) Uani 1 1 d .
H6A H 0.0068 0.8510 0.8680 0.064 Uiso 1 1 calc R
H6B H 0.0108 0.7210 0.9118 0.064 Uiso 1 1 calc R
N7 N 0.3715(4) 0.4406(2) 0.6228(2) 0.0787(10) Uani 1 1 d .
H7C H 0.4371 0.4194 0.5601 0.094 Uiso 1 1 calc R
H7D H 0.3464 0.3840 0.6708 0.094 Uiso 1 1 calc R
N8 N 0.1640(3) 0.5088(2) 0.83140(18) 0.0492(6) Uani 1 1 d .
O1 O -0.0017(3) 0.3709(2) 0.90020(19) 0.0736(7) Uani 1 1 d .
O2 O -0.0681(3) 0.5005(2) 0.7527(2) 0.0724(7) Uani 1 1 d .

loop_
_atom_site_aniso_label
_atom_site_aniso_U_11
_atom_site_aniso_U_22
_atom_site_aniso_U_33
_atom_site_aniso_U_23
_atom_site_aniso_U_13
_atom_site_aniso_U_12
C1 0.0510(15) 0.0419(14) 0.0378(13) 0.0062(11) -0.0018(11) -0.0103(11)
C2 0.071(2) 0.0478(15) 0.0361(13) 0.0019(12) -0.0036(13) -0.0081(14)
C3 0.091(2) 0.0520(17) 0.0419(15) 0.0051(13) -0.0203(15) -0.0182(16)
C4 0.077(2) 0.0660(19) 0.0549(17) 0.0078(15) -0.0200(16) -0.0362(16)
C5 0.0621(18) 0.0597(17) 0.0428(14) 0.0080(13) -0.0028(13) -0.0286(14)
C6 0.0541(15) 0.0380(12) 0.0337(12) 0.0086(10) -0.0045(11) -0.0165(11)
C7 0.0540(16) 0.0508(15) 0.0343(12) 0.0072(11) 0.0017(11) -0.0224(12)
C8 0.0507(15) 0.0400(13) 0.0332(12) 0.0050(10) -0.0082(11) -0.0160(11)
C9 0.079(2) 0.0423(15) 0.0658(19) 0.0121(14) -0.0194(17) -0.0096(15)
C10 0.0605(18) 0.0460(15) 0.0643(18) 0.0009(14) -0.0110(15) -0.0007(13)
C11 0.0463(15) 0.0488(15) 0.0433(14) 0.0013(12) -0.0059(12) -0.0099(12)
C12 0.0430(14) 0.0406(13) 0.0338(12) 0.0013(10) -0.0052(10) -0.0129(10)
C13 0.0414(13) 0.0348(12) 0.0304(11) 0.0023(9) -0.0028(10) -0.0115(10)
C14 0.0401(13) 0.0369(12) 0.0334(12) 0.0017(10) 0.0028(10) -0.0114(10)
C15 0.0367(13) 0.0450(13) 0.0340(12) 0.0034(10) 0.0036(10) -0.0096(10)
C16 0.0481(15) 0.0388(13) 0.0380(13) 0.0050(10) 0.0109(11) -0.0128(11)
C17 0.0554(16) 0.0393(13) 0.0452(14) 0.0002(11) 0.0145(12) -0.0153(12)
C18 0.0609(19) 0.0634(19) 0.0574(17) 0.0166(15) 0.0000(15) -0.0047(15)
C19 0.0574(17) 0.0488(15) 0.0519(16) 0.0103(13) 0.0132(14) -0.0123(13)
C20 0.088(3) 0.136(4) 0.111(3) 0.028(3) -0.018(3) -0.070(3)
F1 0.0505(10) 0.0751(11) 0.0509(9) 0.0022(8) 0.0053(7) -0.0156(8)
N1 0.0551(13) 0.0389(11) 0.0298(10) 0.0058(8) 0.0012(9) -0.0195(10)
N2 0.0709(16) 0.0405(12) 0.0461(12) 0.0115(10) -0.0131(11) -0.0154(11)
N3 0.0511(12) 0.0379(11) 0.0331(10) 0.0049(8) 0.0016(9) -0.0151(9)
N4 0.0425(11) 0.0377(10) 0.0336(10) 0.0030(8) 0.0034(9) -0.0087(9)
N5 0.0577(14) 0.0356(11) 0.0407(11) 0.0010(9) 0.0139(10) -0.0169(10)
N6 0.0623(15) 0.0479(13) 0.0399(12) 0.0027(10) 0.0171(11) -0.0051(11)
N7 0.112(2) 0.0345(12) 0.0717(17) 0.0024(12) 0.0496(16) -0.0122(13)
N8 0.0493(13) 0.0476(12) 0.0461(12) 0.0132(10) 0.0092(10) -0.0104(10)
O1 0.0830(16) 0.0598(13) 0.0751(14) 0.0262(11) 0.0134(12) -0.0266(11)
O2 0.0666(14) 0.0824(15) 0.0765(15) 0.0310(13) -0.0122(12) -0.0372(12)

loop_
_atom_type_symbol
_atom_type_description
_atom_type_scat_dispersion_real
_atom_type_scat_dispersion_imag
_atom_type_scat_source
C C 0.0033 0.0016 'International Tables Vol C Tables 4.2.6.8 and 6.1.1.4'
H H 0.0000 0.0000 'International Tables Vol C Tables 4.2.6.8 and 6.1.1.4'
F F 0.0171 0.0103 'International Tables Vol C Tables 4.2.6.8 and 6.1.1.4'
N N 0.0061 0.0033 'International Tables Vol C Tables 4.2.6.8 and 6.1.1.4'
O O 0.0106 0.0060 'International Tables Vol C Tables 4.2.6.8 and 6.1.1.4'

loop_
_geom_angle_atom_site_label_1
_geom_angle_atom_site_label_2
_geom_angle_atom_site_label_3
_geom_angle
F1 C1 C2 119.0(2)
F1 C1 C6 117.4(2)
C2 C1 C6 123.6(3)
C3 C2 C1 118.2(3)
C3 C2 H2 120.9
C1 C2 H2 120.9
C2 C3 C4 120.4(3)
C2 C3 H3 119.8
C4 C3 H3 119.8
C3 C4 C5 119.9(3)
C3 C4 H4 120.0
C5 C4 H4 120.0
C6 C5 C4 120.9(3)
C6 C5 H5 119.5
C4 C5 H5 119.5
C5 C6 C1 117.0(2)
C5 C6 C7 123.9(2)
C1 C6 C7 119.1(2)
N1 C7 C6 113.6(2)
N1 C7 H7A 108.8
C6 C7 H7A 108.8
N1 C7 H7B 108.8
C6 C7 H7B 108.8
H7A C7 H7B 107.7
N2 C8 N1 125.2(2)
N2 C8 C12 127.9(2)
N1 C8 C12 106.9(2)
N2 C9 C10 125.9(3)
N2 C9 H9 117.1
C10 C9 H9 117.1
C11 C10 C9 119.9(3)
C11 C10 H10 120.0
C9 C10 H10 120.0
C10 C11 C12 117.1(2)
C10 C11 H11 121.5
C12 C11 H11 121.5
C11 C12 C8 116.8(2)
C11 C12 C13 138.8(2)
C8 C12 C13 104.4(2)
N3 C13 C12 110.63(19)
N3 C13 C14 120.9(2)
C12 C13 C14 128.5(2)
N4 C14 N5 127.7(2)
N4 C14 C13 115.7(2)
N5 C14 C13 116.6(2)
N6 C15 N4 116.5(2)
N6 C15 C16 122.1(2)
N4 C15 C16 121.4(2)
C15 C16 C17 118.2(2)
C15 C16 N8 121.8(2)
C17 C16 N8 119.9(2)
N7 C17 N5 117.4(2)
N7 C17 C16 121.8(2)
N5 C17 C16 120.8(2)
N8 C18 H18A 109.5
N8 C18 H18B 109.5
H18A C18 H18B 109.5
N8 C18 H18C 109.5
H18A C18 H18C 109.5
H18B C18 H18C 109.5
O1 C19 O2 124.4(3)
O1 C19 N8 124.3(3)
O2 C19 N8 111.3(2)
O2 C20 H20A 109.5
O2 C20 H20B 109.5
H20A C20 H20B 109.5
O2 C20 H20C 109.5
H20A C20 H20C 109.5
H20B C20 H20C 109.5
C8 N1 N3 111.57(18)
C8 N1 C7 128.6(2)
N3 N1 C7 119.8(2)
C9 N2 C8 112.4(2)
C13 N3 N1 106.47(19)
C14 N4 C15 115.9(2)
C14 N5 C17 116.0(2)
C15 N6 H6A 120.0
C15 N6 H6B 120.0
H6A N6 H6B 120.0
C17 N7 H7C 120.0
C17 N7 H7D 120.0
H7C N7 H7D 120.0
C19 N8 C16 122.5(2)
C19 N8 C18 119.9(2)
C16 N8 C18 117.4(2)
C19 O2 C20 117.0(3)

loop_
_geom_bond_atom_site_label_1
_geom_bond_atom_site_label_2
_geom_bond_distance
C1 F1 1.362(3)
C1 C2 1.369(4)
C1 C6 1.382(3)
C2 C3 1.369(4)
C2 H2 0.9300
C3 C4 1.381(4)
C3 H3 0.9300
C4 C5 1.386(4)
C4 H4 0.9300
C5 C6 1.376(4)
C5 H5 0.9300
C6 C7 1.508(3)
C7 N1 1.448(3)
C7 H7A 0.9700
C7 H7B 0.9700
C8 N2 1.342(3)
C8 N1 1.360(3)
C8 C12 1.405(3)
C9 N2 1.320(4)
C9 C10 1.404(4)
C9 H9 0.9300
C10 C11 1.374(4)
C10 H10 0.9300
C11 C12 1.396(4)
C11 H11 0.9300
C12 C13 1.429(3)
C13 N3 1.332(3)
C13 C14 1.475(3)
C14 N4 1.325(3)
C14 N5 1.337(3)
C15 N6 1.351(3)
C15 N4 1.357(3)
C15 C16 1.380(3)
C16 C17 1.392(3)
C16 N8 1.438(3)
C17 N7 1.340(3)
C17 N5 1.357(3)
C18 N8 1.459(4)
C18 H18A 0.9600
C18 H18B 0.9600
C18 H18C 0.9600
C19 O1 1.214(3)
C19 O2 1.343(4)
C19 N8 1.348(4)
C20 O2 1.435(4)
C20 H20A 0.9600
C20 H20B 0.9600
C20 H20C 0.9600
N1 N3 1.361(3)
N6 H6A 0.8600
N6 H6B 0.8600
N7 H7C 0.8600
N7 H7D 0.8600

loop_
_geom_hbond_atom_site_label_D
_geom_hbond_atom_site_label_H
_geom_hbond_atom_site_label_A
_geom_hbond_distance_DH
_geom_hbond_distance_HA
_geom_hbond_distance_DA
_geom_hbond_angle_DHA
_geom_hbond_site_symmetry_A
N7 H7C N5 0.86 2.14 2.977(3) 165 2_666

loop_
_geom_torsion_atom_site_label_1
_geom_torsion_atom_site_label_2
_geom_torsion_atom_site_label_3
_geom_torsion_atom_site_label_4
_geom_torsion
F1 C1 C2 C3 -179.7(2)
C6 C1 C2 C3 -1.0(4)
C1 C2 C3 C4 0.4(4)
C2 C3 C4 C5 0.0(5)
C3 C4 C5 C6 0.1(5)
C4 C5 C6 C1 -0.5(4)
C4 C5 C6 C7 179.5(3)
F1 C1 C6 C5 179.8(2)
C2 C1 C6 C5 1.0(4)
F1 C1 C6 C7 -0.2(3)
C2 C1 C6 C7 -179.0(2)
C5 C6 C7 N1 1.2(4)
C1 C6 C7 N1 -178.8(2)
N2 C9 C10 C11 -0.2(5)
C9 C10 C11 C12 0.6(4)
C10 C11 C12 C8 -0.3(4)
C10 C11 C12 C13 -179.0(3)
N2 C8 C12 C11 -0.3(4)
N1 C8 C12 C11 -179.7(2)
N2 C8 C12 C13 178.8(2)
N1 C8 C12 C13 -0.6(3)
C11 C12 C13 N3 179.1(3)
C8 C12 C13 N3 0.3(3)
C11 C12 C13 C14 -0.7(5)
C8 C12 C13 C14 -179.5(2)
N3 C13 C14 N4 168.3(2)
C12 C13 C14 N4 -11.9(4)
N3 C13 C14 N5 -12.0(3)
C12 C13 C14 N5 167.8(2)
N6 C15 C16 C17 -178.8(3)
N4 C15 C16 C17 0.8(4)
N6 C15 C16 N8 -2.6(4)
N4 C15 C16 N8 177.0(2)
C15 C16 C17 N7 179.7(3)
N8 C16 C17 N7 3.5(5)
C15 C16 C17 N5 -0.4(4)
N8 C16 C17 N5 -176.6(2)
N2 C8 N1 N3 -178.6(2)
C12 C8 N1 N3 0.8(3)
N2 C8 N1 C7 2.0(4)
C12 C8 N1 C7 -178.6(2)
C6 C7 N1 C8 -98.7(3)
C6 C7 N1 N3 82.0(3)
C10 C9 N2 C8 -0.4(4)
N1 C8 N2 C9 180.0(3)
C12 C8 N2 C9 0.7(4)
C12 C13 N3 N1 0.2(3)
C14 C13 N3 N1 180.0(2)
C8 N1 N3 C13 -0.6(3)
C7 N1 N3 C13 178.9(2)
N5 C14 N4 C15 -0.6(4)
C13 C14 N4 C15 179.0(2)
N6 C15 N4 C14 179.3(2)
C16 C15 N4 C14 -0.4(4)
N4 C14 N5 C17 1.1(4)
C13 C14 N5 C17 -178.6(2)
N7 C17 N5 C14 179.4(3)
C16 C17 N5 C14 -0.5(4)
O1 C19 N8 C16 175.8(3)
O2 C19 N8 C16 -4.7(4)
O1 C19 N8 C18 2.0(4)
O2 C19 N8 C18 -178.6(2)
C15 C16 N8 C19 92.4(3)
C17 C16 N8 C19 -91.4(3)
C15 C16 N8 C18 -93.5(3)
C17 C16 N8 C18 82.6(3)
O1 C19 O2 C20 0.9(5)
N8 C19 O2 C20 -178.6(3)
